data_4307253
loop_
_publ_author_name
'Elaine Phuay Leng Tay'
'Seah Ling Kuan'
'Weng Kee Leong'
'Lai Yoong Goh'

_publ_section_title
;
Synthetic and X-ray Structural and Reactivity Studies of Cp*RuIV Complexes
Containing Bidentate Dithiocarbonate, Xanthate, Carbonate, and Phosphinate
Ligands (Cp* = \h5-C5Me5)
;
_journal_name_full 'Inorganic Chemistry'
_journal_page_first 1440
_journal_page_last 1450
_journal_paper_doi 10.1021/ic061781t
_journal_volume 46
_journal_year 2007
_chemical_formula_sum 'C32 H37 O P Ru S2'
_chemical_formula_weight 633.78
_chemical_name_systematic
; 
 ? 
;
_space_group_IT_number 14
_symmetry_cell_setting monoclinic
_symmetry_space_group_name_Hall '-P 2yn'
_symmetry_space_group_name_H-M 'P 1 21/n 1'
_atom_sites_solution_hydrogens geom
_atom_sites_solution_primary direct
_atom_sites_solution_secondary difmap
_audit_creation_method SHELXL-97
_cell_angle_alpha 90.00
_cell_angle_beta 101.6760(10)
_cell_angle_gamma 90.00
_cell_formula_units_Z 4
_cell_length_a 14.6555(2)
_cell_length_b 11.1636(2)
_cell_length_c 18.7075(3)
_cell_measurement_reflns_used 8883
_cell_measurement_temperature 223(2)
_cell_measurement_theta_max 28.71
_cell_measurement_theta_min 2.31
_cell_volume 2997.37(8)
_computing_cell_refinement 'Bruker XSCANS'
_computing_data_collection 'Bruker XSCANS'
_computing_data_reduction 'Bruker SHELXTL'
_computing_molecular_graphics 'Bruker SHELXTL'
_computing_publication_material 'Bruker SHELXTL'
_computing_structure_refinement 'SHELXL-97 (Sheldrick, 1997)'
_computing_structure_solution 'SHELXS-97 (Sheldrick, 1990)'
_diffrn_ambient_temperature 223(2)
_diffrn_measured_fraction_theta_full 0.919
_diffrn_measured_fraction_theta_max 0.919
_diffrn_measurement_device_type 'Bruker P4'
_diffrn_measurement_method '\w scans'
_diffrn_radiation_monochromator graphite
_diffrn_radiation_source 'fine-focus sealed tube'
_diffrn_radiation_type MoK\a
_diffrn_radiation_wavelength 0.71073
_diffrn_reflns_av_R_equivalents 0.0305
_diffrn_reflns_av_sigmaI/netI 0.0315
_diffrn_reflns_limit_h_max 18
_diffrn_reflns_limit_h_min -19
_diffrn_reflns_limit_k_max 14
_diffrn_reflns_limit_k_min 0
_diffrn_reflns_limit_l_max 25
_diffrn_reflns_limit_l_min 0
_diffrn_reflns_number 24465
_diffrn_reflns_theta_full 28.99
_diffrn_reflns_theta_max 28.99
_diffrn_reflns_theta_min 2.14
_exptl_absorpt_coefficient_mu 0.739
_exptl_absorpt_correction_T_max 0.8426
_exptl_absorpt_correction_T_min 0.7872
_exptl_absorpt_correction_type SADABS
_exptl_crystal_colour red
_exptl_crystal_density_diffrn 1.404
_exptl_crystal_density_method 'not measured'
_exptl_crystal_description block
_exptl_crystal_F_000 1312
_exptl_crystal_size_max 0.34
_exptl_crystal_size_mid 0.34
_exptl_crystal_size_min 0.24
_refine_diff_density_max 1.059
_refine_diff_density_min -0.390
_refine_diff_density_rms 0.090
_refine_ls_extinction_method none
_refine_ls_goodness_of_fit_ref 1.156
_refine_ls_hydrogen_treatment mixed
_refine_ls_matrix_type full
_refine_ls_number_parameters 341
_refine_ls_number_reflns 7316
_refine_ls_number_restraints 0
_refine_ls_restrained_S_all 1.156
_refine_ls_R_factor_all 0.0505
_refine_ls_R_factor_gt 0.0459
_refine_ls_shift/su_max 0.001
_refine_ls_shift/su_mean 0.000
_refine_ls_structure_factor_coef Fsqd
_refine_ls_weighting_details 'calc w=1/[\s^2^(Fo^2^)+(0.0466P)^2^+2.3876P] where P=(Fo^2^+2Fc^2^)/3'
_refine_ls_weighting_scheme calc
_refine_ls_wR_factor_gt 0.1026
_refine_ls_wR_factor_ref 0.1052
_reflns_number_gt 6754
_reflns_number_total 7316
_reflns_threshold_expression >2sigma(I)
_cod_data_source_file ic061781tsi20060920_065925_09.cif
_cod_data_source_block et14
_cod_depositor_comments
;
The following automatic conversions were performed:
'_symmetry_cell_setting' value 'Monoclinic' changed to 'monoclinic'
according to '/home/saulius/struct/CIF-dictionaries/cif_core.dic'
dictionary named 'cif_core.dic' version 2.4.1 from 2010-06-29.

Automatic conversion script
Id: cif_fix_enum 1527 2010-12-29 10:47:43Z saulius 
;
_cod_database_code 4307253

loop_
_symmetry_equiv_pos_as_xyz
'x, y, z'
'-x+1/2, y+1/2, -z+1/2'
'-x, -y, -z'
'x-1/2, -y-1/2, z-1/2'

loop_
_atom_site_label
_atom_site_type_symbol
_atom_site_fract_x
_atom_site_fract_y
_atom_site_fract_z
_atom_site_U_iso_or_equiv
_atom_site_adp_type
_atom_site_occupancy
_atom_site_symmetry_multiplicity
_atom_site_calc_flag
_atom_site_refinement_flags
_atom_site_disorder_assembly
_atom_site_disorder_group
Ru1 Ru 0.931289(14) 0.183289(19) 0.210615(11) 0.02538(8) Uani 1 1 d . . .
P1 P 1.02143(5) 0.23579(6) 0.32167(4) 0.02610(14) Uani 1 1 d . . .
S1 S 1.05059(5) 0.25301(6) 0.14897(4) 0.03031(15) Uani 1 1 d . . .
S2 S 0.89930(5) 0.38847(6) 0.17677(4) 0.03005(15) Uani 1 1 d . . .
O1 O 1.03116(15) 0.47693(18) 0.10835(12) 0.0378(5) Uani 1 1 d . . .
C1 C 0.99557(19) 0.3868(2) 0.13986(14) 0.0289(5) Uani 1 1 d . . .
C2 C 0.9925(2) 0.5983(3) 0.10972(18) 0.0402(7) Uani 1 1 d . . .
H2 H 0.9795 0.6146 0.1587 0.048 Uiso 1 1 calc R . .
C3 C 1.0705(3) 0.6782(3) 0.0969(3) 0.0675(12) Uani 1 1 d . . .
H3A H 1.1248 0.6658 0.1354 0.101 Uiso 1 1 calc R . .
H3B H 1.0510 0.7613 0.0969 0.101 Uiso 1 1 calc R . .
H3C H 1.0857 0.6590 0.0502 0.101 Uiso 1 1 calc R . .
C4 C 0.9045(3) 0.6116(3) 0.0535(2) 0.0537(9) Uani 1 1 d . . .
H4A H 0.9180 0.6013 0.0052 0.081 Uiso 1 1 calc R . .
H4B H 0.8785 0.6907 0.0573 0.081 Uiso 1 1 calc R . .
H4C H 0.8600 0.5514 0.0615 0.081 Uiso 1 1 calc R . .
C11 C 0.9594(2) 0.2868(2) 0.39204(15) 0.0310(6) Uani 1 1 d . . .
C12 C 1.0053(2) 0.3130(3) 0.46301(18) 0.0422(7) Uani 1 1 d . . .
H12 H 1.0700 0.3010 0.4768 0.051 Uiso 1 1 calc R . .
C13 C 0.9560(3) 0.3566(3) 0.51362(19) 0.0506(9) Uani 1 1 d . . .
H13 H 0.9872 0.3731 0.5616 0.061 Uiso 1 1 calc R . .
C14 C 0.8618(3) 0.3755(3) 0.4936(2) 0.0519(9) Uani 1 1 d . . .
H14 H 0.8286 0.4047 0.5280 0.062 Uiso 1 1 calc R . .
C15 C 0.8158(3) 0.3522(3) 0.4236(2) 0.0471(8) Uani 1 1 d . . .
H15 H 0.7513 0.3661 0.4100 0.056 Uiso 1 1 calc R . .
C16 C 0.8645(2) 0.3078(3) 0.37254(17) 0.0365(6) Uani 1 1 d . . .
H16 H 0.8327 0.2921 0.3246 0.044 Uiso 1 1 calc R . .
C21 C 1.09511(19) 0.1111(3) 0.36363(15) 0.0309(6) Uani 1 1 d . . .
C22 C 1.0857(2) 0.0533(3) 0.42776(17) 0.0417(7) Uani 1 1 d . . .
H22 H 1.0435 0.0829 0.4552 0.050 Uiso 1 1 calc R . .
C23 C 1.1386(3) -0.0482(3) 0.4512(2) 0.0536(9) Uani 1 1 d . . .
H23 H 1.1308 -0.0877 0.4940 0.064 Uiso 1 1 calc R . .
C24 C 1.2019(3) -0.0913(3) 0.4126(2) 0.0522(9) Uani 1 1 d . . .
H24 H 1.2377 -0.1594 0.4293 0.063 Uiso 1 1 calc R . .
C25 C 1.2130(2) -0.0348(3) 0.34950(19) 0.0433(7) Uani 1 1 d . . .
H25 H 1.2572 -0.0631 0.3235 0.052 Uiso 1 1 calc R . .
C26 C 1.1585(2) 0.0646(3) 0.32439(16) 0.0366(6) Uani 1 1 d . . .
H26 H 1.1645 0.1009 0.2802 0.044 Uiso 1 1 calc R . .
C31 C 1.10400(19) 0.3626(3) 0.32780(14) 0.0295(5) Uani 1 1 d . . .
C32 C 1.2001(2) 0.3517(3) 0.3439(2) 0.0457(8) Uani 1 1 d . . .
H32 H 1.2275 0.2758 0.3537 0.055 Uiso 1 1 calc R . .
C33 C 1.2564(2) 0.4529(4) 0.3456(2) 0.0570(10) Uani 1 1 d . . .
H33 H 1.3215 0.4440 0.3570 0.068 Uiso 1 1 calc R . .
C34 C 1.2192(3) 0.5646(3) 0.33124(19) 0.0487(9) Uani 1 1 d . . .
H34 H 1.2581 0.6316 0.3316 0.058 Uiso 1 1 calc R . .
C35 C 1.1237(3) 0.5776(3) 0.31609(17) 0.0436(7) Uani 1 1 d . . .
H35 H 1.0970 0.6539 0.3066 0.052 Uiso 1 1 calc R . .
C36 C 1.0672(2) 0.4779(3) 0.31489(16) 0.0369(6) Uani 1 1 d . . .
H36 H 1.0022 0.4881 0.3051 0.044 Uiso 1 1 calc R . .
C41 C 0.8532(2) 0.0356(3) 0.24990(18) 0.0364(6) Uani 1 1 d . . .
C42 C 0.7897(2) 0.1106(3) 0.2021(2) 0.0424(7) Uani 1 1 d . . .
C43 C 0.8145(2) 0.1084(3) 0.13198(19) 0.0432(7) Uani 1 1 d . . .
C44 C 0.8929(2) 0.0314(3) 0.13631(17) 0.0374(6) Uani 1 1 d . . .
C45 C 0.91781(19) -0.0134(3) 0.20900(16) 0.0330(6) Uani 1 1 d . . .
C46 C 0.8465(3) 0.0019(3) 0.3266(2) 0.0497(9) Uani 1 1 d . . .
H46A H 0.8274 0.0712 0.3512 0.075 Uiso 1 1 calc R . .
H46B H 0.9069 -0.0256 0.3529 0.075 Uiso 1 1 calc R . .
H46C H 0.8011 -0.0617 0.3252 0.075 Uiso 1 1 calc R . .
C47 C 0.7016(2) 0.1639(3) 0.2189(3) 0.0621(11) Uani 1 1 d . . .
H47A H 0.6494 0.1118 0.2001 0.093 Uiso 1 1 calc R . .
H47B H 0.6908 0.2421 0.1961 0.093 Uiso 1 1 calc R . .
H47C H 0.7083 0.1722 0.2714 0.093 Uiso 1 1 calc R . .
C48 C 0.7623(3) 0.1698(3) 0.0639(2) 0.0675(13) Uani 1 1 d . . .
H48A H 0.8061 0.1954 0.0344 0.101 Uiso 1 1 calc R . .
H48B H 0.7296 0.2391 0.0775 0.101 Uiso 1 1 calc R . .
H48C H 0.7178 0.1145 0.0361 0.101 Uiso 1 1 calc R . .
C49 C 0.9387(3) -0.0004(3) 0.07425(18) 0.0513(9) Uani 1 1 d . . .
H49A H 0.9102 -0.0724 0.0505 0.077 Uiso 1 1 calc R . .
H49B H 1.0045 -0.0145 0.0926 0.077 Uiso 1 1 calc R . .
H49C H 0.9309 0.0649 0.0394 0.077 Uiso 1 1 calc R . .
C50 C 0.9869(2) -0.1111(3) 0.23517(19) 0.0409(7) Uani 1 1 d . . .
H50A H 0.9583 -0.1884 0.2215 0.061 Uiso 1 1 calc R . .
H50B H 1.0061 -0.1068 0.2879 0.061 Uiso 1 1 calc R . .
H50C H 1.0408 -0.1014 0.2130 0.061 Uiso 1 1 calc R . .

loop_
_atom_site_aniso_label
_atom_site_aniso_U_11
_atom_site_aniso_U_22
_atom_site_aniso_U_33
_atom_site_aniso_U_23
_atom_site_aniso_U_13
_atom_site_aniso_U_12
Ru1 0.02072(12) 0.02282(12) 0.03268(12) -0.00200(8) 0.00562(8) -0.00043(8)
P1 0.0227(3) 0.0268(3) 0.0301(3) -0.0008(3) 0.0083(2) -0.0006(3)
S1 0.0286(3) 0.0267(3) 0.0383(3) -0.0007(3) 0.0130(3) 0.0040(3)
S2 0.0245(3) 0.0275(3) 0.0392(4) -0.0009(3) 0.0088(3) 0.0033(3)
O1 0.0423(12) 0.0259(10) 0.0502(12) 0.0040(9) 0.0213(10) 0.0034(9)
C1 0.0280(13) 0.0262(13) 0.0327(13) -0.0031(10) 0.0071(10) 0.0015(11)
C2 0.0518(19) 0.0237(14) 0.0483(17) -0.0015(12) 0.0179(14) 0.0030(13)
C3 0.062(3) 0.0337(19) 0.113(4) 0.008(2) 0.034(2) -0.0057(17)
C4 0.063(2) 0.044(2) 0.053(2) 0.0109(16) 0.0097(17) 0.0140(17)
C11 0.0359(15) 0.0262(13) 0.0343(14) -0.0002(11) 0.0153(11) -0.0036(11)
C12 0.0421(18) 0.0449(18) 0.0418(16) -0.0075(14) 0.0133(13) -0.0049(14)
C13 0.069(2) 0.0483(19) 0.0394(17) -0.0092(15) 0.0228(16) -0.0022(18)
C14 0.075(3) 0.0411(19) 0.051(2) 0.0027(15) 0.0379(18) 0.0142(17)
C15 0.0454(19) 0.0423(18) 0.061(2) 0.0102(16) 0.0292(16) 0.0149(15)
C16 0.0346(15) 0.0345(15) 0.0438(16) 0.0024(12) 0.0159(12) 0.0055(12)
C21 0.0286(14) 0.0300(14) 0.0331(14) 0.0001(11) 0.0036(10) 0.0002(11)
C22 0.0464(18) 0.0401(17) 0.0398(16) 0.0046(13) 0.0113(13) 0.0045(14)
C23 0.065(2) 0.048(2) 0.0458(19) 0.0154(16) 0.0059(16) 0.0077(18)
C24 0.049(2) 0.0390(18) 0.061(2) 0.0042(16) -0.0056(16) 0.0152(15)
C25 0.0349(16) 0.0392(17) 0.0539(19) -0.0061(14) 0.0043(13) 0.0091(13)
C26 0.0342(15) 0.0376(16) 0.0374(15) 0.0010(12) 0.0060(12) 0.0043(12)
C31 0.0291(13) 0.0339(14) 0.0272(13) -0.0026(11) 0.0101(10) -0.0057(11)
C32 0.0311(16) 0.0457(18) 0.063(2) -0.0072(16) 0.0153(14) -0.0041(14)
C33 0.0323(17) 0.063(2) 0.081(3) -0.015(2) 0.0220(17) -0.0163(17)
C34 0.056(2) 0.0456(19) 0.0514(19) -0.0143(15) 0.0278(16) -0.0247(16)
C35 0.057(2) 0.0335(16) 0.0404(16) -0.0026(13) 0.0088(14) -0.0101(14)
C36 0.0364(16) 0.0326(15) 0.0397(15) -0.0049(12) 0.0034(12) -0.0047(12)
C41 0.0302(14) 0.0248(14) 0.0562(18) -0.0045(12) 0.0131(13) -0.0066(11)
C42 0.0250(14) 0.0295(15) 0.071(2) -0.0067(14) 0.0062(14) -0.0052(12)
C43 0.0340(16) 0.0307(15) 0.058(2) -0.0044(14) -0.0084(13) -0.0047(13)
C44 0.0347(15) 0.0298(15) 0.0446(16) -0.0078(12) 0.0008(12) -0.0045(12)
C45 0.0287(14) 0.0249(13) 0.0450(16) -0.0038(11) 0.0064(12) -0.0026(11)
C46 0.055(2) 0.0348(17) 0.069(2) 0.0015(15) 0.0346(18) -0.0101(15)
C47 0.0276(17) 0.0388(19) 0.121(4) 0.000(2) 0.0189(19) -0.0002(14)
C48 0.064(3) 0.046(2) 0.073(3) -0.0016(18) -0.033(2) -0.0039(18)
C49 0.069(2) 0.0417(19) 0.0424(18) -0.0110(14) 0.0098(16) -0.0063(17)
C50 0.0393(17) 0.0266(14) 0.0563(19) -0.0020(13) 0.0090(14) 0.0027(13)

loop_
_atom_type_symbol
_atom_type_description
_atom_type_scat_dispersion_real
_atom_type_scat_dispersion_imag
_atom_type_scat_source
C C 0.0033 0.0016 'International Tables Vol C Tables 4.2.6.8 and 6.1.1.4'
H H 0.0000 0.0000 'International Tables Vol C Tables 4.2.6.8 and 6.1.1.4'
O O 0.0106 0.0060 'International Tables Vol C Tables 4.2.6.8 and 6.1.1.4'
P P 0.1023 0.0942 'International Tables Vol C Tables 4.2.6.8 and 6.1.1.4'
S S 0.1246 0.1234 'International Tables Vol C Tables 4.2.6.8 and 6.1.1.4'
Ru Ru -1.2594 0.8363 'International Tables Vol C Tables 4.2.6.8 and 6.1.1.4'

loop_
_geom_angle_atom_site_label_1
_geom_angle_atom_site_label_2
_geom_angle_atom_site_label_3
_geom_angle
_geom_angle_site_symmetry_1
_geom_angle_site_symmetry_3
_geom_angle_publ_flag
C43 Ru1 C44 38.00(12) . . ?
C43 Ru1 C42 38.05(13) . . ?
C44 Ru1 C42 63.43(12) . . ?
C43 Ru1 C45 63.51(11) . . ?
C44 Ru1 C45 37.82(11) . . ?
C42 Ru1 C45 63.38(11) . . ?
C43 Ru1 C41 63.37(12) . . ?
C44 Ru1 C41 63.33(11) . . ?
C42 Ru1 C41 37.63(12) . . ?
C45 Ru1 C41 38.03(10) . . ?
C43 Ru1 P1 159.04(10) . . ?
C44 Ru1 P1 142.76(8) . . ?
C42 Ru1 P1 121.28(10) . . ?
C45 Ru1 P1 107.43(8) . . ?
C41 Ru1 P1 97.52(8) . . ?
C43 Ru1 S2 95.91(9) . . ?
C44 Ru1 S2 124.07(8) . . ?
C42 Ru1 S2 101.63(8) . . ?
C45 Ru1 S2 159.38(8) . . ?
C41 Ru1 S2 135.42(8) . . ?
P1 Ru1 S2 92.35(2) . . ?
C43 Ru1 S1 110.29(10) . . ?
C44 Ru1 S1 93.68(8) . . ?
C42 Ru1 S1 148.00(10) . . ?
C45 Ru1 S1 112.75(8) . . ?
C41 Ru1 S1 150.74(8) . . ?
P1 Ru1 S1 90.59(2) . . ?
S2 Ru1 S1 71.77(2) . . ?
C11 P1 C21 105.21(13) . . ?
C11 P1 C31 97.50(12) . . ?
C21 P1 C31 103.45(13) . . ?
C11 P1 Ru1 116.70(10) . . ?
C21 P1 Ru1 111.91(9) . . ?
C31 P1 Ru1 119.97(9) . . ?
C1 S1 Ru1 87.48(9) . . ?
C1 S2 Ru1 87.85(10) . . ?
C1 O1 C2 120.3(2) . . ?
O1 C1 S1 119.6(2) . . ?
O1 C1 S2 127.5(2) . . ?
S1 C1 S2 112.90(16) . . ?
O1 C2 C4 111.0(3) . . ?
O1 C2 C3 103.6(3) . . ?
C4 C2 C3 113.7(3) . . ?
C16 C11 C12 118.8(3) . . ?
C16 C11 P1 118.7(2) . . ?
C12 C11 P1 122.3(2) . . ?
C13 C12 C11 120.3(3) . . ?
C14 C13 C12 120.1(3) . . ?
C15 C14 C13 120.3(3) . . ?
C14 C15 C16 120.1(3) . . ?
C11 C16 C15 120.4(3) . . ?
C22 C21 C26 118.2(3) . . ?
C22 C21 P1 124.5(2) . . ?
C26 C21 P1 117.0(2) . . ?
C23 C22 C21 120.1(3) . . ?
C24 C23 C22 120.8(3) . . ?
C23 C24 C25 120.0(3) . . ?
C24 C25 C26 119.7(3) . . ?
C25 C26 C21 121.1(3) . . ?
C32 C31 C36 117.3(3) . . ?
C32 C31 P1 124.7(2) . . ?
C36 C31 P1 118.0(2) . . ?
C31 C32 C33 120.3(3) . . ?
C34 C33 C32 121.6(3) . . ?
C33 C34 C35 119.0(3) . . ?
C34 C35 C36 119.9(3) . . ?
C35 C36 C31 121.9(3) . . ?
C42 C41 C45 107.8(3) . . ?
C42 C41 C46 125.8(3) . . ?
C45 C41 C46 126.0(3) . . ?
C42 C41 Ru1 70.73(17) . . ?
C45 C41 Ru1 70.56(16) . . ?
C46 C41 Ru1 129.8(2) . . ?
C41 C42 C43 108.1(3) . . ?
C41 C42 C47 125.3(3) . . ?
C43 C42 C47 125.7(3) . . ?
C41 C42 Ru1 71.63(16) . . ?
C43 C42 Ru1 70.26(17) . . ?
C47 C42 Ru1 132.2(2) . . ?
C44 C43 C42 108.1(3) . . ?
C44 C43 C48 125.9(4) . . ?
C42 C43 C48 125.9(3) . . ?
C44 C43 Ru1 71.30(17) . . ?
C42 C43 Ru1 71.69(17) . . ?
C48 C43 Ru1 126.0(2) . . ?
C43 C44 C45 108.3(3) . . ?
C43 C44 C49 125.6(3) . . ?
C45 C44 C49 126.1(3) . . ?
C43 C44 Ru1 70.70(17) . . ?
C45 C44 Ru1 71.53(16) . . ?
C49 C44 Ru1 125.3(2) . . ?
C44 C45 C41 107.8(3) . . ?
C44 C45 C50 126.3(3) . . ?
C41 C45 C50 125.1(3) . . ?
C44 C45 Ru1 70.65(16) . . ?
C41 C45 Ru1 71.41(16) . . ?
C50 C45 Ru1 131.8(2) . . ?

loop_
_geom_bond_atom_site_label_1
_geom_bond_atom_site_label_2
_geom_bond_distance
_geom_bond_site_symmetry_2
_geom_bond_publ_flag
Ru1 C43 2.185(3) . ?
Ru1 C44 2.193(3) . ?
Ru1 C42 2.204(3) . ?
Ru1 C45 2.205(3) . ?
Ru1 C41 2.216(3) . ?
Ru1 P1 2.3009(7) . ?
Ru1 S2 2.3974(7) . ?
Ru1 S1 2.4102(7) . ?
P1 C11 1.836(3) . ?
P1 C21 1.838(3) . ?
P1 C31 1.851(3) . ?
S1 C1 1.689(3) . ?
S2 C1 1.692(3) . ?
O1 C1 1.325(3) . ?
O1 C2 1.471(3) . ?
C2 C4 1.497(5) . ?
C2 C3 1.506(5) . ?
C11 C16 1.385(4) . ?
C11 C12 1.393(4) . ?
C12 C13 1.390(4) . ?
C13 C14 1.372(6) . ?
C14 C15 1.371(5) . ?
C15 C16 1.394(4) . ?
C21 C22 1.394(4) . ?
C21 C26 1.396(4) . ?
C22 C23 1.394(5) . ?
C23 C24 1.373(5) . ?
C24 C25 1.378(5) . ?
C25 C26 1.392(4) . ?
C31 C32 1.384(4) . ?
C31 C36 1.398(4) . ?
C32 C33 1.396(5) . ?
C33 C34 1.365(6) . ?
C34 C35 1.378(5) . ?
C35 C36 1.384(4) . ?
C41 C42 1.426(5) . ?
C41 C45 1.440(4) . ?
C41 C46 1.506(5) . ?
C42 C43 1.431(5) . ?
C42 C47 1.510(5) . ?
C43 C44 1.425(4) . ?
C43 C48 1.510(5) . ?
C44 C45 1.425(4) . ?
C44 C49 1.496(4) . ?
C45 C50 1.501(4) . ?
